data_7017537
loop_
_publ_author_name
'Ho, Yu-Man'
'Koo, Chi-Kin'
'Wong, Ka-Leung'
'Kong, Hoi-Kuan'
'Chan, Chris Tsz-Leung'
'Kwok, Wai-Ming'
'Chow, Cheuk-Fai'
'Lam, Michael Hon-Wah'
'Wong, Wai-Yeung'

_publ_section_title
;
 The synthesis and photophysical studies of cyclometalated Pt(ii)
 complexes with C,N,N-ligands containing imidazolyl donors.
;
_journal_issue 6
_journal_name_full 'Dalton transactions (Cambridge, England : 2003)'
_journal_page_first 1792
_journal_page_last 1800
_journal_paper_doi 10.1039/c1dt11037c
_journal_volume 41
_journal_year 2012
_chemical_formula_sum 'C32 H25 Cl N3 O4 P Pt'
_chemical_formula_weight 777.06
_chemical_name_systematic
;
?
;
_space_group_IT_number 2
_symmetry_cell_setting triclinic
_symmetry_space_group_name_Hall '-P 1'
_symmetry_space_group_name_H-M 'P -1'
_atom_sites_solution_hydrogens geom
_atom_sites_solution_primary direct
_atom_sites_solution_secondary difmap
_audit_creation_method SHELXL-97
_cell_angle_alpha 91.5660(10)
_cell_angle_beta 92.5240(10)
_cell_angle_gamma 92.9470(10)
_cell_formula_units_Z 2
_cell_length_a 9.1983(4)
_cell_length_b 9.5114(4)
_cell_length_c 16.4668(7)
_cell_measurement_temperature 293(2)
_cell_volume 1436.73(11)
_computing_cell_refinement 'SAINT (Bruker, 1999)'
_computing_data_collection 'SMART (Bruker, 1998)'
_computing_data_reduction SAINT
_computing_structure_refinement 'SHELXL-97 (Sheldrick, 1997)'
_computing_structure_solution 'SHELXS-97 (Sheldrick, 1990)'
_diffrn_ambient_temperature 293(2)
_diffrn_measured_fraction_theta_full 0.924
_diffrn_measured_fraction_theta_max 0.924
_diffrn_measurement_device_type 'Smart CCD'
_diffrn_measurement_method '\w and \f scans'
_diffrn_radiation_monochromator graphite
_diffrn_radiation_source 'fine-focus sealed tube'
_diffrn_radiation_type MoK\a
_diffrn_radiation_wavelength 0.71073
_diffrn_reflns_av_R_equivalents 0.0197
_diffrn_reflns_av_sigmaI/netI 0.0370
_diffrn_reflns_limit_h_max 11
_diffrn_reflns_limit_h_min -12
_diffrn_reflns_limit_k_max 12
_diffrn_reflns_limit_k_min -10
_diffrn_reflns_limit_l_max 20
_diffrn_reflns_limit_l_min -21
_diffrn_reflns_number 8805
_diffrn_reflns_theta_full 28.29
_diffrn_reflns_theta_max 28.29
_diffrn_reflns_theta_min 2.45
_exptl_absorpt_coefficient_mu 5.075
_exptl_absorpt_correction_T_max 1.0000
_exptl_absorpt_correction_T_min 0.5795
_exptl_absorpt_correction_type multi-scan
_exptl_absorpt_process_details SADABS
_exptl_crystal_colour yellow
_exptl_crystal_density_diffrn 1.796
_exptl_crystal_density_method 'not measured'
_exptl_crystal_description block
_exptl_crystal_F_000 760
_exptl_crystal_size_max 0.32
_exptl_crystal_size_mid 0.24
_exptl_crystal_size_min 0.22
_refine_diff_density_max 1.473
_refine_diff_density_min -1.174
_refine_diff_density_rms 0.100
_refine_ls_extinction_method none
_refine_ls_goodness_of_fit_ref 1.005
_refine_ls_hydrogen_treatment constr
_refine_ls_matrix_type full
_refine_ls_number_parameters 379
_refine_ls_number_reflns 6595
_refine_ls_number_restraints 0
_refine_ls_restrained_S_all 1.005
_refine_ls_R_factor_all 0.0299
_refine_ls_R_factor_gt 0.0274
_refine_ls_shift/su_max 0.007
_refine_ls_shift/su_mean 0.004
_refine_ls_structure_factor_coef Fsqd
_refine_ls_weighting_details 'calc w=1/[\s^2^(Fo^2^)+(0.0488P)^2^+0.2995P] where P=(Fo^2^+2Fc^2^)/3'
_refine_ls_weighting_scheme calc
_refine_ls_wR_factor_gt 0.0738
_refine_ls_wR_factor_ref 0.0753
_reflns_number_gt 6108
_reflns_number_total 6595
_reflns_threshold_expression >2sigma(I)
_cod_data_source_file c1dt11037c.txt
_cod_data_source_block wy1929wm
_cod_depositor_comments
;
The following automatic conversions were performed:

'_symmetry_cell_setting' value 'Triclinic' changed to 'triclinic'
according to /home/saulius/struct/CIF-dictionaries/cif_core.dic
dictionary named 'cif_core.dic' version 2.4.1 from 2010-06-29.

Automatic conversion script
Id: cif_fix_values 1715 2011-07-08 13:25:40Z adriana 
;
_cod_original_sg_symbol_H-M P-1
_cod_database_code 7017537

loop_
_symmetry_equiv_pos_as_xyz
'x, y, z'
'-x, -y, -z'

loop_
_atom_site_label
_atom_site_type_symbol
_atom_site_fract_x
_atom_site_fract_y
_atom_site_fract_z
_atom_site_U_iso_or_equiv
_atom_site_adp_type
_atom_site_occupancy
_atom_site_symmetry_multiplicity
_atom_site_calc_flag
_atom_site_refinement_flags
C1 C 0.6722(4) 1.0217(4) 0.7454(2) 0.0399(7) Uani 1 1 d .
C2 C 0.6710(5) 1.0744(4) 0.8258(3) 0.0471(9) Uani 1 1 d .
H2A H 0.6207 1.0236 0.8640 0.057 Uiso 1 1 calc R
C3 C 0.7450(5) 1.2032(5) 0.8491(3) 0.0580(11) Uani 1 1 d .
H3A H 0.7423 1.2364 0.9026 0.070 Uiso 1 1 calc R
C4 C 0.8197(5) 1.2793(5) 0.7955(4) 0.0645(13) Uani 1 1 d .
H4A H 0.8666 1.3649 0.8121 0.077 Uiso 1 1 calc R
C5 C 0.8268(5) 1.2304(5) 0.7157(3) 0.0568(11) Uani 1 1 d .
H5A H 0.8799 1.2821 0.6789 0.068 Uiso 1 1 calc R
C6 C 0.7535(4) 1.1026(4) 0.6908(3) 0.0451(8) Uani 1 1 d .
C7 C 0.7499(4) 1.0486(4) 0.6054(3) 0.0490(9) Uani 1 1 d .
C8 C 0.8267(5) 1.0979(5) 0.5411(3) 0.0630(12) Uani 1 1 d .
H8A H 0.8946 1.1735 0.5488 0.076 Uiso 1 1 calc R
C9 C 0.8021(6) 1.0342(6) 0.4654(3) 0.0740(16) Uani 1 1 d .
H9A H 0.8539 1.0667 0.4218 0.089 Uiso 1 1 calc R
C10 C 0.7005(6) 0.9217(6) 0.4538(3) 0.0699(14) Uani 1 1 d .
H10A H 0.6830 0.8794 0.4024 0.084 Uiso 1 1 calc R
C11 C 0.6258(5) 0.8732(5) 0.5192(2) 0.0501(9) Uani 1 1 d .
C12 C 0.5165(5) 0.7586(4) 0.5215(2) 0.0485(9) Uani 1 1 d .
C13 C 0.4424(6) 0.6749(5) 0.4632(3) 0.0604(12) Uani 1 1 d .
H13A H 0.4553 0.6750 0.4076 0.072 Uiso 1 1 calc R
C14 C 0.3602(5) 0.6230(4) 0.5830(3) 0.0495(9) Uani 1 1 d .
H14A H 0.3057 0.5803 0.6227 0.059 Uiso 1 1 calc R
C15 C 0.6117(4) 0.7264(4) 0.8822(2) 0.0368(7) Uani 1 1 d .
C16 C 0.5700(5) 0.6731(4) 0.9559(2) 0.0480(9) Uani 1 1 d .
H16A H 0.4720 0.6657 0.9676 0.058 Uiso 1 1 calc R
C17 C 0.6752(5) 0.6310(5) 1.0124(3) 0.0588(11) Uani 1 1 d .
H17A H 0.6473 0.5958 1.0618 0.071 Uiso 1 1 calc R
C18 C 0.8216(6) 0.6416(6) 0.9949(3) 0.0673(14) Uani 1 1 d .
H18A H 0.8923 0.6151 1.0328 0.081 Uiso 1 1 calc R
C19 C 0.8606(5) 0.6916(5) 0.9214(3) 0.0615(11) Uani 1 1 d .
H19A H 0.9584 0.6953 0.9091 0.074 Uiso 1 1 calc R
C20 C 0.7588(4) 0.7368(4) 0.8649(2) 0.0442(8) Uani 1 1 d .
H20A H 0.7881 0.7736 0.8161 0.053 Uiso 1 1 calc R
C21 C 0.3317(4) 0.8605(4) 0.8444(2) 0.0365(7) Uani 1 1 d .
C22 C 0.2139(5) 0.8855(4) 0.7910(3) 0.0468(8) Uani 1 1 d .
H22A H 0.2115 0.8502 0.7377 0.056 Uiso 1 1 calc R
C23 C 0.1001(5) 0.9634(5) 0.8179(3) 0.0547(10) Uani 1 1 d .
H23A H 0.0203 0.9778 0.7831 0.066 Uiso 1 1 calc R
C24 C 0.1062(5) 1.0187(5) 0.8959(3) 0.0596(11) Uani 1 1 d .
H24A H 0.0311 1.0723 0.9135 0.071 Uiso 1 1 calc R
C25 C 0.2219(5) 0.9955(5) 0.9478(3) 0.0614(12) Uani 1 1 d .
H25A H 0.2247 1.0329 1.0007 0.074 Uiso 1 1 calc R
C26 C 0.3346(5) 0.9173(4) 0.9227(2) 0.0475(9) Uani 1 1 d .
H26A H 0.4130 0.9027 0.9586 0.057 Uiso 1 1 calc R
C27 C 0.3971(4) 0.5805(4) 0.7844(2) 0.0341(7) Uani 1 1 d .
C28 C 0.4928(4) 0.4803(4) 0.7621(2) 0.0452(8) Uani 1 1 d .
H28A H 0.5904 0.5061 0.7556 0.054 Uiso 1 1 calc R
C29 C 0.4423(5) 0.3406(4) 0.7495(3) 0.0519(9) Uani 1 1 d .
H29A H 0.5072 0.2728 0.7360 0.062 Uiso 1 1 calc R
C30 C 0.2991(6) 0.3022(4) 0.7569(3) 0.0577(11) Uani 1 1 d .
H30A H 0.2661 0.2088 0.7480 0.069 Uiso 1 1 calc R
C31 C 0.2046(5) 0.4012(5) 0.7771(3) 0.0621(12) Uani 1 1 d .
H31A H 0.1066 0.3744 0.7816 0.075 Uiso 1 1 calc R
C32 C 0.2508(4) 0.5420(4) 0.7914(3) 0.0476(9) Uani 1 1 d .
H32A H 0.1850 0.6086 0.8053 0.057 Uiso 1 1 calc R
Cl1 Cl 0.92501(13) 0.63284(14) 0.63004(8) 0.0653(3) Uani 1 1 d .
N1 N 0.6528(4) 0.9384(4) 0.5921(2) 0.0428(7) Uani 1 1 d .
N2 N 0.4636(4) 0.7239(3) 0.59656(19) 0.0435(7) Uani 1 1 d .
N3 N 0.3464(5) 0.5918(4) 0.5027(2) 0.0642(11) Uani 1 1 d .
H3B H 0.2860 0.5291 0.4800 0.077 Uiso 1 1 calc R
O1 O 1.0252(8) 0.5341(11) 0.6130(5) 0.191(4) Uani 1 1 d .
O2 O 0.9609(11) 0.7709(8) 0.6498(6) 0.213(4) Uani 1 1 d .
O3 O 0.8187(12) 0.6287(9) 0.5786(8) 0.307(8) Uani 1 1 d .
O4 O 0.8746(18) 0.5858(10) 0.6962(10) 0.362(11) Uani 1 1 d .
P1 P 0.47533(9) 0.76017(9) 0.80235(5) 0.03171(17) Uani 1 1 d .
Pt1 Pt 0.560583(13) 0.855962(12) 0.690857(7) 0.03347(6) Uani 1 1 d .

loop_
_atom_site_aniso_label
_atom_site_aniso_U_11
_atom_site_aniso_U_22
_atom_site_aniso_U_33
_atom_site_aniso_U_23
_atom_site_aniso_U_13
_atom_site_aniso_U_12
C1 0.0349(17) 0.0370(17) 0.048(2) 0.0093(14) -0.0032(14) 0.0019(13)
C2 0.047(2) 0.0425(19) 0.050(2) 0.0018(16) -0.0051(17) -0.0039(16)
C3 0.053(2) 0.049(2) 0.069(3) -0.005(2) -0.012(2) -0.0060(18)
C4 0.045(2) 0.047(2) 0.099(4) 0.000(2) -0.012(2) -0.0116(18)
C5 0.037(2) 0.050(2) 0.083(3) 0.017(2) 0.001(2) -0.0068(16)
C6 0.0332(17) 0.0423(19) 0.060(2) 0.0160(17) -0.0014(16) 0.0020(14)
C7 0.0363(18) 0.050(2) 0.063(2) 0.0263(19) 0.0049(17) 0.0088(16)
C8 0.048(2) 0.073(3) 0.072(3) 0.032(2) 0.018(2) 0.012(2)
C9 0.065(3) 0.091(4) 0.072(3) 0.040(3) 0.028(3) 0.022(3)
C10 0.077(3) 0.096(4) 0.041(2) 0.018(2) 0.016(2) 0.031(3)
C11 0.051(2) 0.064(2) 0.0376(19) 0.0110(17) 0.0023(16) 0.0203(19)
C12 0.055(2) 0.058(2) 0.0333(17) 0.0031(16) -0.0052(16) 0.0200(18)
C13 0.078(3) 0.066(3) 0.038(2) -0.0044(19) -0.009(2) 0.025(2)
C14 0.053(2) 0.052(2) 0.043(2) -0.0034(17) -0.0122(17) 0.0040(17)
C15 0.0387(17) 0.0343(16) 0.0362(17) 0.0021(13) -0.0076(13) -0.0025(13)
C16 0.051(2) 0.051(2) 0.0406(19) 0.0102(16) -0.0053(16) -0.0086(17)
C17 0.065(3) 0.067(3) 0.043(2) 0.0194(19) -0.013(2) -0.004(2)
C18 0.076(3) 0.064(3) 0.060(3) 0.017(2) -0.030(2) 0.006(2)
C19 0.046(2) 0.064(3) 0.073(3) 0.000(2) -0.012(2) 0.010(2)
C20 0.042(2) 0.0452(19) 0.045(2) 0.0047(15) -0.0030(15) 0.0036(15)
C21 0.0360(17) 0.0346(16) 0.0388(17) 0.0002(13) 0.0006(13) 0.0017(13)
C22 0.049(2) 0.046(2) 0.045(2) 0.0054(16) -0.0013(16) 0.0048(16)
C23 0.045(2) 0.052(2) 0.067(3) 0.008(2) -0.0067(19) 0.0060(17)
C24 0.049(2) 0.057(2) 0.075(3) -0.006(2) 0.014(2) 0.0122(19)
C25 0.061(3) 0.065(3) 0.058(3) -0.015(2) 0.008(2) 0.008(2)
C26 0.047(2) 0.053(2) 0.0417(19) -0.0070(16) -0.0029(16) 0.0030(17)
C27 0.0322(16) 0.0369(16) 0.0323(16) 0.0043(13) -0.0042(12) -0.0046(12)
C28 0.043(2) 0.0419(19) 0.051(2) -0.0015(16) -0.0003(16) 0.0023(15)
C29 0.067(3) 0.042(2) 0.047(2) 0.0002(16) -0.0024(19) 0.0060(18)
C30 0.078(3) 0.040(2) 0.052(2) -0.0001(17) -0.001(2) -0.018(2)
C31 0.049(2) 0.066(3) 0.068(3) -0.007(2) 0.003(2) -0.025(2)
C32 0.039(2) 0.049(2) 0.053(2) -0.0015(17) 0.0005(16) -0.0054(16)
Cl1 0.0443(6) 0.0789(8) 0.0705(7) -0.0039(6) -0.0042(5) -0.0091(5)
N1 0.0412(17) 0.0480(17) 0.0412(16) 0.0168(13) 0.0054(13) 0.0083(13)
N2 0.0483(18) 0.0473(17) 0.0344(15) -0.0021(13) -0.0040(13) 0.0044(14)
N3 0.078(3) 0.060(2) 0.052(2) -0.0115(18) -0.028(2) 0.012(2)
O1 0.103(5) 0.307(11) 0.173(7) 0.017(7) 0.024(5) 0.101(6)
O2 0.233(10) 0.149(6) 0.237(9) 0.029(6) -0.075(7) -0.118(7)
O3 0.272(10) 0.169(7) 0.455(16) -0.192(9) -0.297(12) 0.133(7)
O4 0.49(2) 0.168(8) 0.48(2) 0.164(11) 0.404(19) 0.142(11)
P1 0.0313(4) 0.0328(4) 0.0306(4) 0.0033(3) -0.0022(3) -0.0011(3)
Pt1 0.03349(8) 0.03570(8) 0.03119(8) 0.00598(5) -0.00122(5) 0.00111(5)

loop_
_atom_type_symbol
_atom_type_description
_atom_type_scat_dispersion_real
_atom_type_scat_dispersion_imag
_atom_type_scat_source
C C 0.0033 0.0016 'International Tables Vol C Tables 4.2.6.8 and 6.1.1.4'
H H 0.0000 0.0000 'International Tables Vol C Tables 4.2.6.8 and 6.1.1.4'
N N 0.0061 0.0033 'International Tables Vol C Tables 4.2.6.8 and 6.1.1.4'
O O 0.0106 0.0060 'International Tables Vol C Tables 4.2.6.8 and 6.1.1.4'
P P 0.1023 0.0942 'International Tables Vol C Tables 4.2.6.8 and 6.1.1.4'
Cl Cl 0.1484 0.1585 'International Tables Vol C Tables 4.2.6.8 and 6.1.1.4'
Pt Pt -1.7033 8.3905 'International Tables Vol C Tables 4.2.6.8 and 6.1.1.4'

loop_
_geom_angle_atom_site_label_1
_geom_angle_atom_site_label_2
_geom_angle_atom_site_label_3
_geom_angle
C2 C1 C6 116.7(3)
C2 C1 Pt1 130.1(3)
C6 C1 Pt1 112.9(3)
C1 C2 C3 120.8(4)
C1 C2 H2A 119.6
C3 C2 H2A 119.6
C4 C3 C2 121.3(5)
C4 C3 H3A 119.3
C2 C3 H3A 119.3
C3 C4 C5 120.2(4)
C3 C4 H4A 119.9
C5 C4 H4A 119.9
C4 C5 C6 119.7(4)
C4 C5 H5A 120.2
C6 C5 H5A 120.2
C5 C6 C1 121.4(4)
C5 C6 C7 122.3(4)
C1 C6 C7 116.3(3)
N1 C7 C8 118.7(5)
N1 C7 C6 112.1(3)
C8 C7 C6 129.2(4)
C7 C8 C9 119.4(5)
C7 C8 H8A 120.3
C9 C8 H8A 120.3
C8 C9 C10 120.4(4)
C8 C9 H9A 119.8
C10 C9 H9A 119.8
C11 C10 C9 119.3(5)
C11 C10 H10A 120.4
C9 C10 H10A 120.4
N1 C11 C10 118.6(5)
N1 C11 C12 112.6(3)
C10 C11 C12 128.9(4)
C13 C12 N2 108.1(4)
C13 C12 C11 133.8(4)
N2 C12 C11 118.0(3)
N3 C13 C12 106.3(4)
N3 C13 H13A 126.8
C12 C13 H13A 126.8
N2 C14 N3 109.2(4)
N2 C14 H14A 125.4
N3 C14 H14A 125.4
C16 C15 C20 119.7(4)
C16 C15 P1 120.6(3)
C20 C15 P1 119.2(3)
C15 C16 C17 120.0(4)
C15 C16 H16A 120.0
C17 C16 H16A 120.0
C18 C17 C16 120.0(4)
C18 C17 H17A 120.0
C16 C17 H17A 120.0
C19 C18 C17 119.3(4)
C19 C18 H18A 120.4
C17 C18 H18A 120.4
C18 C19 C20 121.9(5)
C18 C19 H19A 119.0
C20 C19 H19A 119.0
C19 C20 C15 119.0(4)
C19 C20 H20A 120.5
C15 C20 H20A 120.5
C26 C21 C22 118.9(3)
C26 C21 P1 124.9(3)
C22 C21 P1 116.1(3)
C23 C22 C21 119.9(4)
C23 C22 H22A 120.1
C21 C22 H22A 120.1
C24 C23 C22 119.9(4)
C24 C23 H23A 120.1
C22 C23 H23A 120.1
C25 C24 C23 120.3(4)
C25 C24 H24A 119.9
C23 C24 H24A 119.9
C24 C25 C26 120.7(4)
C24 C25 H25A 119.6
C26 C25 H25A 119.6
C25 C26 C21 120.3(4)
C25 C26 H26A 119.9
C21 C26 H26A 119.9
C28 C27 C32 119.8(3)
C28 C27 P1 116.3(3)
C32 C27 P1 123.9(3)
C27 C28 C29 119.7(4)
C27 C28 H28A 120.2
C29 C28 H28A 120.2
C30 C29 C28 120.7(4)
C30 C29 H29A 119.7
C28 C29 H29A 119.7
C29 C30 C31 119.6(4)
C29 C30 H30A 120.2
C31 C30 H30A 120.2
C30 C31 C32 121.6(4)
C30 C31 H31A 119.2
C32 C31 H31A 119.2
C27 C32 C31 118.6(4)
C27 C32 H32A 120.7
C31 C32 H32A 120.7
O3 Cl1 O4 106.3(10)
O3 Cl1 O2 107.8(5)
O4 Cl1 O2 102.9(8)
O3 Cl1 O1 112.6(6)
O4 Cl1 O1 101.1(6)
O2 Cl1 O1 124.1(6)
C11 N1 C7 123.7(4)
C11 N1 Pt1 119.0(3)
C7 N1 Pt1 117.0(3)
C14 N2 C12 107.1(3)
C14 N2 Pt1 141.2(3)
C12 N2 Pt1 111.5(3)
C14 N3 C13 109.3(4)
C14 N3 H3B 125.3
C13 N3 H3B 125.3
C21 P1 C15 109.87(17)
C21 P1 C27 106.05(16)
C15 P1 C27 99.08(15)
C21 P1 Pt1 111.95(12)
C15 P1 Pt1 115.70(12)
C27 P1 Pt1 113.13(11)
C1 Pt1 N1 81.11(15)
C1 Pt1 N2 159.13(15)
N1 Pt1 N2 78.56(14)
C1 Pt1 P1 97.59(11)
N1 Pt1 P1 175.78(9)
N2 Pt1 P1 103.02(9)

loop_
_geom_bond_atom_site_label_1
_geom_bond_atom_site_label_2
_geom_bond_distance
C1 C2 1.403(6)
C1 C6 1.413(5)
C1 Pt1 2.005(4)
C2 C3 1.406(6)
C2 H2A 0.9300
C3 C4 1.346(7)
C3 H3A 0.9300
C4 C5 1.388(8)
C4 H4A 0.9300
C5 C6 1.402(6)
C5 H5A 0.9300
C6 C7 1.481(6)
C7 N1 1.349(5)
C7 C8 1.378(6)
C8 C9 1.375(8)
C8 H8A 0.9300
C9 C10 1.388(8)
C9 H9A 0.9300
C10 C11 1.380(6)
C10 H10A 0.9300
C11 N1 1.344(5)
C11 C12 1.447(6)
C12 C13 1.365(6)
C12 N2 1.390(5)
C13 N3 1.353(7)
C13 H13A 0.9300
C14 N2 1.324(5)
C14 N3 1.347(5)
C14 H14A 0.9300
C15 C16 1.390(5)
C15 C20 1.395(5)
C15 P1 1.823(4)
C16 C17 1.394(6)
C16 H16A 0.9300
C17 C18 1.388(8)
C17 H17A 0.9300
C18 C19 1.369(8)
C18 H18A 0.9300
C19 C20 1.384(6)
C19 H19A 0.9300
C20 H20A 0.9300
C21 C26 1.384(5)
C21 C22 1.399(5)
C21 P1 1.819(4)
C22 C23 1.394(6)
C22 H22A 0.9300
C23 C24 1.372(7)
C23 H23A 0.9300
C24 C25 1.367(7)
C24 H24A 0.9300
C25 C26 1.378(6)
C25 H25A 0.9300
C26 H26A 0.9300
C27 C28 1.383(5)
C27 C32 1.387(5)
C27 P1 1.831(3)
C28 C29 1.391(5)
C28 H28A 0.9300
C29 C30 1.360(7)
C29 H29A 0.9300
C30 C31 1.359(7)
C30 H30A 0.9300
C31 C32 1.394(6)
C31 H31A 0.9300
C32 H32A 0.9300
Cl1 O3 1.263(6)
Cl1 O4 1.285(9)
Cl1 O2 1.365(7)
Cl1 O1 1.381(7)
N1 Pt1 2.025(3)
N2 Pt1 2.107(3)
N3 H3B 0.8600
P1 Pt1 2.2272(9)
